data_7235415
loop_
_publ_author_name
'Chen, Shuo'
'Fan, Rui-Qing'
'Wang, Xin-Ming'
'Yang, Yu-Lin'

_publ_section_title
;
 Novel bright blue emissions IIB group complexes constructed with various
 polyhedron-induced 2-[2&#x2032;-(6-methoxy-pyridyl)]-benzimidazole
 derivatives
;
_journal_issue 27
_journal_name_full CrystEngComm
_journal_page_first 6114
_journal_paper_doi 10.1039/c4ce00382a
_journal_volume 16
_journal_year 2014
_chemical_formula_sum 'C13 H9 Cl2 N3 O Zn'
_chemical_formula_weight 359.50
_space_group_IT_number 2
_space_group_name_Hall '-P 1'
_space_group_name_H-M_alt 'P -1'
_symmetry_cell_setting triclinic
_symmetry_space_group_name_H-M 'P -1'
_atom_sites_solution_hydrogens geom
_atom_sites_solution_primary direct
_atom_sites_solution_secondary difmap
_audit_creation_method SHELXL-97
_cell_angle_alpha 101.75(3)
_cell_angle_beta 90.16(3)
_cell_angle_gamma 92.82(3)
_cell_formula_units_Z 2
_cell_length_a 7.3460(15)
_cell_length_b 9.4000(19)
_cell_length_c 10.700(2)
_cell_measurement_reflns_used 6465
_cell_measurement_temperature 293(2)
_cell_measurement_theta_max 27.47
_cell_measurement_theta_min 3.23
_cell_volume 722.4(3)
_computing_cell_refinement 'Bruker XSCANS'
_computing_data_collection 'Bruker XSCANS'
_computing_data_reduction 'Bruker SHELXTL'
_computing_molecular_graphics 'Bruker SHELXTL'
_computing_publication_material 'Bruker SHELXTL'
_computing_structure_refinement 'SHELXL-97 (Sheldrick, 1997)'
_computing_structure_solution 'SHELXS-97 (Sheldrick, 1990)'
_diffrn_ambient_temperature 293(2)
_diffrn_measured_fraction_theta_full 0.945
_diffrn_measured_fraction_theta_max 0.945
_diffrn_measurement_device_type 'Bruker Smart APEX CCD area detector'
_diffrn_measurement_method 'phi and omega scans'
_diffrn_radiation_monochromator graphite
_diffrn_radiation_source 'fine-focus sealed tube'
_diffrn_radiation_type MoK\a
_diffrn_radiation_wavelength 0.71073
_diffrn_reflns_av_R_equivalents 0.1278
_diffrn_reflns_av_sigmaI/netI 0.1789
_diffrn_reflns_limit_h_max 8
_diffrn_reflns_limit_h_min -9
_diffrn_reflns_limit_k_max 12
_diffrn_reflns_limit_k_min -12
_diffrn_reflns_limit_l_max 13
_diffrn_reflns_limit_l_min -13
_diffrn_reflns_number 6465
_diffrn_reflns_theta_full 27.47
_diffrn_reflns_theta_max 27.47
_diffrn_reflns_theta_min 3.23
_diffrn_standards_decay_% 0
_diffrn_standards_interval_count 0
_diffrn_standards_interval_time 0
_diffrn_standards_number 0
_exptl_absorpt_coefficient_mu 2.066
_exptl_absorpt_correction_T_max 0.8200
_exptl_absorpt_correction_T_min 0.8200
_exptl_absorpt_correction_type multi-scan
_exptl_absorpt_process_details SADABS
_exptl_crystal_colour colorless
_exptl_crystal_density_diffrn 1.653
_exptl_crystal_density_method 'not measured'
_exptl_crystal_description block
_exptl_crystal_F_000 360
_exptl_crystal_size_max 0.10
_exptl_crystal_size_mid 0.10
_exptl_crystal_size_min 0.10
_refine_diff_density_max 1.199
_refine_diff_density_min -1.500
_refine_diff_density_rms 0.313
_refine_ls_extinction_method none
_refine_ls_goodness_of_fit_ref 0.986
_refine_ls_hydrogen_treatment mixed
_refine_ls_matrix_type full
_refine_ls_number_parameters 181
_refine_ls_number_reflns 3139
_refine_ls_number_restraints 0
_refine_ls_restrained_S_all 0.986
_refine_ls_R_factor_all 0.1369
_refine_ls_R_factor_gt 0.0785
_refine_ls_shift/su_max 0.000
_refine_ls_shift/su_mean 0.000
_refine_ls_structure_factor_coef Fsqd
_refine_ls_weighting_details 'calc w=1/[\s^2^(Fo^2^)+(0.2000P)^2^+0.0000P] where P=(Fo^2^+2Fc^2^)/3'
_refine_ls_weighting_scheme calc
_refine_ls_wR_factor_gt 0.2118
_refine_ls_wR_factor_ref 0.3374
_reflns_number_gt 1508
_reflns_number_total 3139
_reflns_threshold_expression >2sigma(I)
_cod_data_source_file c4ce00382a2.cif
_cod_data_source_block 946739
_cod_depositor_comments
;
The following automatic conversions were performed:

data item '_symmetry_cell_setting' value 'Triclinic' was changed to
'triclinic' in accordance with the
/home/saulius/struct/COD-crude-data/automatic-downloads/DataCite-retrospective/RSC/depositions/lib/dictionaries/cif_core.dic
dictionary named 'cif_core.dic' version 2.4.2 last updated on
2011-04-26.

Automatic conversion script
Id: cif_fix_values 6909 2019-04-08 15:41:33Z antanas 
;
_cod_original_sg_symbol_H-M P-1
_cod_database_code 7235415

loop_
_symmetry_equiv_pos_as_xyz
'x, y, z'
'-x, -y, -z'

loop_
_atom_site_label
_atom_site_type_symbol
_atom_site_fract_x
_atom_site_fract_y
_atom_site_fract_z
_atom_site_U_iso_or_equiv
_atom_site_adp_type
_atom_site_occupancy
_atom_site_symmetry_multiplicity
_atom_site_calc_flag
_atom_site_refinement_flags
Zn1 Zn 0.28111(15) 0.82013(11) 0.15110(11) 0.0377(5) Uani 1 1 d .
Cl2 Cl 0.5183(3) 0.6985(3) 0.1835(3) 0.0468(7) Uani 1 1 d .
Cl1 Cl 0.0292(4) 0.7435(3) 0.2416(3) 0.0597(9) Uani 1 1 d .
N2 N 0.2485(11) 0.8477(8) -0.0331(8) 0.0363(19) Uani 1 1 d .
N1 N 0.2874(10) 1.0499(8) 0.1814(8) 0.0337(18) Uani 1 1 d .
N3 N 0.2018(12) 1.0058(8) -0.1586(9) 0.043(2) Uani 1 1 d .
H3 H 0.1902 1.0873 -0.1818 0.051 Uiso 1 1 calc R
C1 C 0.2233(12) 0.7703(10) -0.1607(9) 0.032(2) Uani 1 1 d .
O1 O 0.3487(11) 1.0737(8) 0.3918(7) 0.0483(19) Uani 1 1 d .
C6 C 0.1956(13) 0.8668(10) -0.2392(10) 0.038(2) Uani 1 1 d .
C9 C 0.2342(14) 1.2462(10) 0.0827(10) 0.039(2) Uani 1 1 d .
H9 H 0.2069 1.2812 0.0099 0.047 Uiso 1 1 calc R
C2 C 0.2271(16) 0.6211(10) -0.2095(12) 0.049(3) Uani 1 1 d .
H2 H 0.2508 0.5558 -0.1576 0.059 Uiso 1 1 calc R
C5 C 0.1629(16) 0.8221(13) -0.3712(11) 0.052(3) Uani 1 1 d .
H5 H 0.1387 0.8865 -0.4238 0.063 Uiso 1 1 calc R
C12 C 0.3094(15) 1.1434(10) 0.2942(10) 0.040(2) Uani 1 1 d .
C3 C 0.1936(18) 0.5751(12) -0.3399(14) 0.062(4) Uani 1 1 d .
H3A H 0.1874 0.4761 -0.3758 0.075 Uiso 1 1 calc R
C11 C 0.2940(15) 1.2936(11) 0.3034(12) 0.048(3) Uani 1 1 d .
H11 H 0.3089 1.3573 0.3819 0.057 Uiso 1 1 calc R
C10 C 0.2583(17) 1.3436(11) 0.1998(13) 0.055(3) Uani 1 1 d .
H10 H 0.2492 1.4429 0.2047 0.067 Uiso 1 1 calc R
C13 C 0.3673(18) 1.1634(12) 0.5171(10) 0.051(3) Uani 1 1 d .
H13A H 0.3976 1.1047 0.5770 0.077 Uiso 1 1 calc R
H13B H 0.2545 1.2083 0.5408 0.077 Uiso 1 1 calc R
H13C H 0.4623 1.2374 0.5173 0.077 Uiso 1 1 calc R
C4 C 0.1698(16) 0.6732(14) -0.4159(12) 0.057(3) Uani 1 1 d .
H4 H 0.1573 0.6379 -0.5034 0.068 Uiso 1 1 calc R
C7 C 0.2287(11) 0.9877(9) -0.0412(9) 0.0282(18) Uani 1 1 d .
C8 C 0.2500(13) 1.1038(9) 0.0742(9) 0.033(2) Uani 1 1 d .

loop_
_atom_site_aniso_label
_atom_site_aniso_U_11
_atom_site_aniso_U_22
_atom_site_aniso_U_33
_atom_site_aniso_U_23
_atom_site_aniso_U_13
_atom_site_aniso_U_12
Zn1 0.0441(8) 0.0269(6) 0.0424(8) 0.0073(5) 0.0099(5) 0.0014(5)
Cl2 0.0446(14) 0.0372(13) 0.0594(18) 0.0102(12) 0.0084(12) 0.0083(11)
Cl1 0.0485(16) 0.0546(17) 0.083(2) 0.0315(16) 0.0236(15) 0.0016(13)
N2 0.046(5) 0.021(3) 0.040(5) 0.003(3) 0.011(4) 0.003(3)
N1 0.032(4) 0.025(4) 0.043(5) 0.002(3) 0.005(3) 0.005(3)
N3 0.060(5) 0.024(4) 0.044(5) 0.005(4) 0.015(4) 0.002(4)
C1 0.031(5) 0.028(4) 0.035(5) 0.004(4) 0.003(4) 0.000(4)
O1 0.076(5) 0.040(4) 0.028(4) 0.002(3) -0.013(3) 0.018(4)
C6 0.040(5) 0.024(4) 0.048(6) 0.004(4) 0.005(4) -0.001(4)
C9 0.046(6) 0.032(5) 0.041(6) 0.012(4) 0.000(4) 0.007(4)
C2 0.060(7) 0.024(5) 0.061(8) 0.002(5) 0.017(6) 0.002(5)
C5 0.061(7) 0.051(6) 0.043(7) 0.008(5) 0.006(5) -0.011(6)
C12 0.050(6) 0.030(5) 0.037(6) 0.002(4) 0.007(4) 0.003(4)
C3 0.074(8) 0.033(5) 0.068(9) -0.016(6) 0.028(7) -0.012(6)
C11 0.055(6) 0.032(5) 0.051(7) -0.003(5) 0.010(5) -0.004(5)
C10 0.076(8) 0.020(4) 0.067(8) 0.002(5) 0.029(7) 0.002(5)
C13 0.082(8) 0.041(6) 0.027(6) -0.002(4) -0.013(5) 0.009(6)
C4 0.055(7) 0.059(7) 0.047(7) -0.009(6) 0.014(5) -0.014(6)
C7 0.028(4) 0.028(4) 0.031(5) 0.009(4) -0.003(4) 0.011(4)
C8 0.042(5) 0.023(4) 0.033(5) 0.007(4) 0.010(4) 0.000(4)

loop_
_atom_type_symbol
_atom_type_description
_atom_type_scat_dispersion_real
_atom_type_scat_dispersion_imag
_atom_type_scat_source
C C 0.0033 0.0016 'International Tables Vol C Tables 4.2.6.8 and 6.1.1.4'
H H 0.0000 0.0000 'International Tables Vol C Tables 4.2.6.8 and 6.1.1.4'
N N 0.0061 0.0033 'International Tables Vol C Tables 4.2.6.8 and 6.1.1.4'
O O 0.0106 0.0060 'International Tables Vol C Tables 4.2.6.8 and 6.1.1.4'
Cl Cl 0.1484 0.1585 'International Tables Vol C Tables 4.2.6.8 and 6.1.1.4'
Zn Zn 0.2839 1.4301 'International Tables Vol C Tables 4.2.6.8 and 6.1.1.4'

loop_
_geom_angle_atom_site_label_1
_geom_angle_atom_site_label_2
_geom_angle_atom_site_label_3
_geom_angle
N2 Zn1 N1 79.6(3)
N2 Zn1 Cl2 114.9(2)
N1 Zn1 Cl2 123.1(2)
N2 Zn1 Cl1 115.5(3)
N1 Zn1 Cl1 108.5(2)
Cl2 Zn1 Cl1 111.85(11)
C7 N2 C1 103.7(8)
C7 N2 Zn1 113.3(6)
C1 N2 Zn1 142.8(6)
C12 N1 C8 118.9(8)
C12 N1 Zn1 126.4(7)
C8 N1 Zn1 114.5(6)
C7 N3 C6 107.3(8)
C7 N3 H3 126.3
C6 N3 H3 126.3
C6 C1 C2 121.3(10)
C6 C1 N2 109.5(8)
C2 C1 N2 129.2(10)
C12 O1 C13 116.4(8)
C1 C6 C5 122.8(9)
C1 C6 N3 105.7(9)
C5 C6 N3 131.5(10)
C8 C9 C10 120.8(10)
C8 C9 H9 119.6
C10 C9 H9 119.6
C1 C2 C3 116.5(11)
C1 C2 H2 121.7
C3 C2 H2 121.7
C4 C5 C6 114.0(11)
C4 C5 H5 123.0
C6 C5 H5 123.0
N1 C12 C11 120.9(11)
N1 C12 O1 112.1(8)
C11 C12 O1 127.0(10)
C4 C3 C2 120.9(10)
C4 C3 H3A 119.5
C2 C3 H3A 119.5
C10 C11 C12 119.6(11)
C10 C11 H11 120.2
C12 C11 H11 120.2
C11 C10 C9 119.5(10)
C11 C10 H10 120.2
C9 C10 H10 120.2
O1 C13 H13A 109.5
O1 C13 H13B 109.5
H13A C13 H13B 109.5
O1 C13 H13C 109.5
H13A C13 H13C 109.5
H13B C13 H13C 109.5
C5 C4 C3 124.3(12)
C5 C4 H4 117.9
C3 C4 H4 117.9
N3 C7 N2 113.7(8)
N3 C7 C8 126.3(8)
N2 C7 C8 119.9(8)
C9 C8 N1 120.4(9)
C9 C8 C7 127.4(9)
N1 C8 C7 112.2(7)

loop_
_geom_bond_atom_site_label_1
_geom_bond_atom_site_label_2
_geom_bond_distance
Zn1 N2 2.055(9)
Zn1 N1 2.116(7)
Zn1 Cl2 2.195(3)
Zn1 Cl1 2.246(3)
N2 C7 1.351(11)
N2 C1 1.417(13)
N1 C12 1.345(13)
N1 C8 1.378(12)
N3 C7 1.317(13)
N3 C6 1.410(12)
N3 H3 0.8600
C1 C6 1.378(14)
C1 C2 1.395(13)
O1 C12 1.377(12)
O1 C13 1.434(13)
C6 C5 1.405(16)
C9 C8 1.335(13)
C9 C10 1.398(16)
C9 H9 0.9300
C2 C3 1.392(19)
C2 H2 0.9300
C5 C4 1.387(17)
C5 H5 0.9300
C12 C11 1.406(15)
C3 C4 1.36(2)
C3 H3A 0.9300
C11 C10 1.319(18)
C11 H11 0.9300
C10 H10 0.9300
C13 H13A 0.9600
C13 H13B 0.9600
C13 H13C 0.9600
C4 H4 0.9300
C7 C8 1.474(13)
